data_2004865
loop_
_publ_author_name
'Kumar, N.'
'Vats, A.'
'Parmar, V. S.'
'Errington, W.'

_publ_section_title
;
 [3-(4-Chlorophenyl)-5-methylthio-4,5-dihydro-5-isoxazolyl]acetonitrile
;
_journal_issue 5
_journal_name_full 'Acta Crystallographica Section C'
_journal_page_first 1239
_journal_page_last 1241
_journal_paper_doi 10.1107/S0108270195016076
_journal_volume 52
_journal_year 1996
_chemical_formula_sum 'C12 H11 Cl N2 O S'
_chemical_formula_weight 266.74
_chemical_name_systematic
;
[3-(4-chlorophenyl)-5-thiomethyl-4,5-dihydroisoxazol-5-yl]acetonitrile
;
_space_group_IT_number 14
_symmetry_cell_setting monoclinic
_symmetry_space_group_name_Hall '-P 2ybc'
_symmetry_space_group_name_H-M 'P 1 21/c 1'
_audit_creation_method SHELXL
_cell_angle_alpha 90.
_cell_angle_beta 106.85(5)
_cell_angle_gamma 90.
_cell_formula_units_Z 4
_cell_length_a 14.157(9)
_cell_length_b 9.891(6)
_cell_length_c 9.312(6)
_cell_measurement_reflns_used 31
_cell_measurement_temperature 210(2)
_cell_measurement_theta_max 11.5
_cell_measurement_theta_min 10
_cell_volume 1247.9(14)
_computing_cell_refinement 'Siemens P3R3 system'
_computing_data_collection 'Siemens P3R3 system'
_computing_data_reduction 'SHELXTL-Plus (Sheldrick, 1991)'
_computing_molecular_graphics SHELXTL-Plus
_computing_publication_material SHELXL93
_computing_structure_refinement 'SHELXL93 (Sheldrick, 1993)'
_computing_structure_solution SHELXTL-Plus
_diffrn_ambient_temperature 210(2)
_diffrn_measurement_device 'Siemens P3R3'
_diffrn_measurement_method \w-2\q
_diffrn_radiation_monochromator graphite
_diffrn_radiation_source 'normal-focus sealed tube'
_diffrn_radiation_type MoK\a
_diffrn_radiation_wavelength 0.71073
_diffrn_reflns_av_R_equivalents 0.0162
_diffrn_reflns_av_sigmaI/netI 0.0179
_diffrn_reflns_limit_h_max 16
_diffrn_reflns_limit_h_min -16
_diffrn_reflns_limit_k_max 1
_diffrn_reflns_limit_k_min -11
_diffrn_reflns_limit_l_max 11
_diffrn_reflns_limit_l_min 0
_diffrn_reflns_number 2643
_diffrn_reflns_theta_max 25.05
_diffrn_reflns_theta_min 2.55
_diffrn_standards_decay_% 5
_diffrn_standards_interval_count 200
_diffrn_standards_number 3
_exptl_absorpt_coefficient_mu 0.457
_exptl_absorpt_correction_T_max 0.90
_exptl_absorpt_correction_T_min 0.83
_exptl_absorpt_correction_type 'analytical (Alcock & Marks, 1993)'
_exptl_crystal_colour colourless
_exptl_crystal_density_diffrn 1.420
_exptl_crystal_density_method 'not measured'
_exptl_crystal_description block
_exptl_crystal_F_000 552
_exptl_crystal_size_max 0.51
_exptl_crystal_size_mid 0.36
_exptl_crystal_size_min 0.25
_refine_diff_density_max 0.190
_refine_diff_density_min -0.223
_refine_ls_extinction_coef 0.057(3)
_refine_ls_extinction_method SHELXL93
_refine_ls_goodness_of_fit_all 1.041
_refine_ls_goodness_of_fit_obs 1.054
_refine_ls_hydrogen_treatment 'H atoms riding'
_refine_ls_matrix_type full
_refine_ls_number_parameters 156
_refine_ls_number_reflns 2199
_refine_ls_number_restraints 0
_refine_ls_restrained_S_all 1.188
_refine_ls_restrained_S_obs 1.054
_refine_ls_R_factor_all 0.0402
_refine_ls_R_factor_obs 0.0304
_refine_ls_shift/esd_max 0.001
_refine_ls_shift/esd_mean 0.000
_refine_ls_structure_factor_coef Fsqd
_refine_ls_weighting_scheme
;
calc w = 1/[\s^2^(F~o~^2^) + (0.0394P)^2^ + 0.4474P]
where P = (F~o~^2^ + 2F~c~^2^)/3
;
_refine_ls_wR_factor_all 0.0897
_refine_ls_wR_factor_obs 0.0746
_reflns_number_observed 1951
_reflns_number_total 2204
_reflns_observed_criterion >2sigma(I)
_cod_data_source_file cf1060.cif
_cod_data_source_block ni1ab
_cod_original_sg_symbol_H-M 'P 21/c'
_cod_original_formula_sum 'C12 H11 Cl N2 O1 S'
_cod_database_code 2004865
_cod_database_fobs_code 2004865

loop_
_symmetry_equiv_pos_as_xyz
'x, y, z'
'-x, y+1/2, -z+1/2'
'-x, -y, -z'
'x, -y-1/2, z-1/2'

loop_
_atom_site_aniso_label
_atom_site_aniso_U_11
_atom_site_aniso_U_22
_atom_site_aniso_U_33
_atom_site_aniso_U_12
_atom_site_aniso_U_13
_atom_site_aniso_U_23
Cl1 0.0413(3) 0.0741(4) 0.0319(3) 0.0060(2) 0.0043(2) 0.0024(2)
S1 0.0327(2) 0.0374(3) 0.0424(3) 0.0019(2) 0.0188(2) 0.0008(2)
O1 0.0384(6) 0.0266(6) 0.0323(6) -0.0056(5) 0.0047(5) 0.0020(5)
N1 0.0371(7) 0.0300(7) 0.0318(7) 0.0007(6) 0.0093(6) 0.0027(6)
N2 0.0443(9) 0.0413(9) 0.0631(10) 0.0103(7) 0.0158(8) 0.0131(8)
C1 0.0286(8) 0.0528(11) 0.0304(8) 0.0047(7) 0.0102(7) 0.0019(8)
C2 0.0381(9) 0.0399(9) 0.0375(9) 0.0006(7) 0.0077(7) -0.0068(7)
C3 0.0389(9) 0.0318(8) 0.0386(9) 0.0037(7) 0.0108(7) 0.0008(7)
C4 0.0286(8) 0.0331(8) 0.0315(8) 0.0016(6) 0.0118(6) 0.0007(7)
C5 0.0402(9) 0.0339(9) 0.0382(9) -0.0019(7) 0.0103(7) 0.0025(7)
C6 0.0413(9) 0.0419(10) 0.0376(9) 0.0016(8) 0.0099(7) 0.0107(8)
C7 0.0287(8) 0.0279(8) 0.0328(8) 0.0024(6) 0.0123(6) 0.0007(6)
C8 0.0339(8) 0.0285(8) 0.0332(8) -0.0032(7) 0.0068(7) 0.0013(7)
C9 0.0291(8) 0.0256(8) 0.0314(8) -0.0004(6) 0.0103(6) 0.0021(6)
C10 0.0263(7) 0.0334(8) 0.0371(8) -0.0015(6) 0.0116(6) -0.0010(7)
C11 0.0252(8) 0.0392(10) 0.0355(8) 0.0059(7) 0.0083(6) 0.0016(7)
C12 0.0563(11) 0.0517(11) 0.0381(10) 0.0008(9) 0.0202(9) -0.0051(8)

loop_
_atom_site_label
_atom_site_occupancy
_atom_site_fract_x
_atom_site_fract_y
_atom_site_fract_z
_atom_site_U_iso_or_equiv
_atom_site_thermal_displace_type
_atom_site_calc_flag
_atom_site_refinement_flags
_atom_site_type_symbol
Cl1 1 0.50564(3) 1.05307(6) -0.82771(5) 0.0505(2) Uani d . Cl
S1 1 0.76711(3) 0.95491(4) 0.18839(5) 0.0359(2) Uani d . S
O1 1 0.86082(8) 1.09164(11) 0.02141(12) 0.0336(3) Uani d . O
N1 1 0.80618(10) 1.12682(13) -0.12658(14) 0.0331(3) Uani d . N
N2 1 0.92218(11) 0.6395(2) 0.1991(2) 0.0495(4) Uani d . N
C1 1 0.57869(12) 1.0458(2) -0.6416(2) 0.0369(4) Uani d . C
C2 1 0.59545(12) 0.9228(2) -0.5713(2) 0.0392(4) Uani d . C
H2 1 0.56806(12) 0.8437(2) -0.6227(2) 0.047 Uiso calc R H
C3 1 0.65336(12) 0.9165(2) -0.4232(2) 0.0365(4) Uani d . C
H3 1 0.66483(12) 0.8326(2) -0.3737(2) 0.044 Uiso calc R H
C4 1 0.69457(11) 1.0330(2) -0.3472(2) 0.0304(3) Uani d . C
C5 1 0.67570(12) 1.1566(2) -0.4220(2) 0.0377(4) Uani d . C
H5 1 0.70272(12) 1.2362(2) -0.3715(2) 0.045 Uiso calc R H
C6 1 0.61792(13) 1.1633(2) -0.5688(2) 0.0406(4) Uani d . C
H6 1 0.60540(13) 1.2469(2) -0.6188(2) 0.049 Uiso calc R H
C7 1 0.75666(11) 1.0249(2) -0.1909(2) 0.0291(3) Uani d . C
C8 1 0.76964(12) 0.9013(2) -0.0948(2) 0.0324(4) Uani d . C
H8A 1 0.80118(12) 0.8280(2) -0.1349(2) 0.039 Uiso calc R H
H8B 1 0.70651(12) 0.8694(2) -0.0840(2) 0.039 Uiso calc R H
C9 1 0.83692(11) 0.95473(15) 0.0535(2) 0.0283(3) Uani d . C
C10 1 0.93677(11) 0.8840(2) 0.1088(2) 0.0318(4) Uani d . C
H10A 1 0.96769(11) 0.8817(2) 0.0274(2) 0.038 Uiso calc R H
H10B 1 0.97977(11) 0.9364(2) 0.1916(2) 0.038 Uiso calc R H
C11 1 0.92848(11) 0.7468(2) 0.1598(2) 0.0334(4) Uani d . C
C12 1 0.85166(14) 1.0292(2) 0.3512(2) 0.0473(5) Uani d . C
H12A 1 0.8196(4) 1.0391(13) 0.4296(6) 0.071 Uiso calc R H
H12B 1 0.8720(8) 1.1174(6) 0.3255(4) 0.071 Uiso calc R H
H12C 1 0.9091(5) 0.9715(7) 0.3865(9) 0.071 Uiso calc R H

loop_
_atom_type_symbol
_atom_type_description
_atom_type_scat_dispersion_real
_atom_type_scat_dispersion_imag
_atom_type_scat_source
C C 0.0033 0.0016 'International Tables Vol C Tables 4.2.6.8 and 6.1.1.4'
H H 0.0000 0.0000 'International Tables Vol C Tables 4.2.6.8 and 6.1.1.4'
N N 0.0061 0.0033 'International Tables Vol C Tables 4.2.6.8 and 6.1.1.4'
O O 0.0106 0.0060 'International Tables Vol C Tables 4.2.6.8 and 6.1.1.4'
Cl Cl 0.1484 0.1585 'International Tables Vol C Tables 4.2.6.8 and 6.1.1.4'
S S 0.1246 0.1234 'International Tables Vol C Tables 4.2.6.8 and 6.1.1.4'

loop_
_geom_angle_atom_site_label_1
_geom_angle_atom_site_label_2
_geom_angle_atom_site_label_3
_geom_angle
_geom_angle_publ_flag
C12 S1 C9 102.83(9) y
N1 O1 C9 109.66(11) y
C7 N1 O1 109.54(13) y
C2 C1 C6 121.6(2) ?
C2 C1 Cl1 118.87(14) ?
C6 C1 Cl1 119.50(14) ?
C1 C2 C3 119.1(2) ?
C2 C3 C4 120.6(2) ?
C3 C4 C5 118.8(2) ?
C3 C4 C7 120.12(15) ?
C5 C4 C7 121.08(15) ?
C6 C5 C4 120.8(2) ?
C5 C6 C1 119.1(2) ?
N1 C7 C4 120.82(14) y
N1 C7 C8 114.23(14) y
C4 C7 C8 124.94(14) ?
C7 C8 C9 101.21(13) y
O1 C9 C8 105.04(12) y
O1 C9 C10 104.43(12) ?
C8 C9 C10 114.88(14) y
O1 C9 S1 110.46(10) ?
C8 C9 S1 107.77(11) ?
C10 C9 S1 113.86(11) y
C11 C10 C9 112.54(13) y
N2 C11 C10 179.7(2) y

loop_
_geom_bond_atom_site_label_1
_geom_bond_atom_site_label_2
_geom_bond_distance
_geom_bond_publ_flag
Cl1 C1 1.743(2) y
S1 C12 1.794(2) y
S1 C9 1.810(2) y
O1 N1 1.414(2) y
O1 C9 1.448(2) y
N1 C7 1.274(2) y
N2 C11 1.135(2) y
C1 C2 1.369(3) ?
C1 C6 1.379(3) ?
C2 C3 1.386(3) ?
C3 C4 1.389(2) ?
C4 C5 1.393(2) ?
C4 C7 1.468(2) ?
C5 C6 1.377(3) ?
C7 C8 1.495(2) y
C8 C9 1.527(2) y
C9 C10 1.527(2) y
C10 C11 1.454(2) y

loop_
_geom_torsion_atom_site_label_1
_geom_torsion_atom_site_label_2
_geom_torsion_atom_site_label_3
_geom_torsion_atom_site_label_4
_geom_torsion
_geom_torsion_publ_flag
C9 O1 N1 C7 -3.9(2) ?
C6 C1 C2 C3 0.0(3) ?
Cl1 C1 C2 C3 -179.89(13) ?
C1 C2 C3 C4 -0.5(3) ?
C2 C3 C4 C5 0.8(2) ?
C2 C3 C4 C7 -179.33(15) ?
C3 C4 C5 C6 -0.5(2) ?
C7 C4 C5 C6 179.58(15) ?
C4 C5 C6 C1 0.0(3) ?
C2 C1 C6 C5 0.3(3) ?
Cl1 C1 C6 C5 -179.87(13) ?
O1 N1 C7 C4 -178.84(12) ?
O1 N1 C7 C8 0.2(2) y
C3 C4 C7 N1 169.96(15) y
C5 C4 C7 N1 -10.1(2) y
C3 C4 C7 C8 -9.0(2) y
C5 C4 C7 C8 170.94(15) ?
N1 C7 C8 C9 3.3(2) y
C4 C7 C8 C9 -177.73(13) ?
N1 O1 C9 C8 5.77(15) ?
N1 O1 C9 C10 127.03(13) ?
N1 O1 C9 S1 -110.16(12) ?
C7 C8 C9 O1 -5.21(15) y
C7 C8 C9 C10 -119.35(14) ?
C7 C8 C9 S1 112.57(11) ?
C12 S1 C9 O1 -62.25(12) ?
C12 S1 C9 C8 -176.47(11) ?
C12 S1 C9 C10 54.86(14) ?
O1 C9 C10 C11 174.88(12) ?
C8 C9 C10 C11 -70.6(2) ?
S1 C9 C10 C11 54.3(2) ?
